data_7111406
loop_
_publ_author_name
'Higham, Luke T.'
'Kreher, Ulf P.'
'Mulder, Roger J.'
'Strauss, Christopher R.'
'Scott, Janet L.'

_publ_section_title
;
 Solvent-mediated self-association of a Horning-crown macrocycle
;
_journal_issue 20
_journal_name_full 'Chemical Communications'
_journal_page_first 2264
_journal_page_last 2265
_journal_paper_doi 10.1039/b408814j
_journal_year 2004
_chemical_formula_moiety '(C44 H40 O6).(C1 H2 Cl2)'
_chemical_formula_sum 'C45 H42 Cl2 O6'
_chemical_formula_weight 749.69
_chemical_name_systematic
;
3,4:9,10:18,19:24,25-Tetrabenzo-5,8,20,23-tetraoxa-tricyclo
[25.3.1.112,16]dotriaconta-1(30),3,9,12,14,16(32),18,24,27(31),
28-decaene-31,32-diol dichloromethane solvate
;
_space_group_IT_number 2
_symmetry_cell_setting triclinic
_symmetry_space_group_name_Hall '-P 1'
_symmetry_space_group_name_H-M 'P -1'
_atom_sites_solution_hydrogens geom
_atom_sites_solution_primary direct
_atom_sites_solution_secondary difmap
_audit_creation_method SHELXL-97
_cell_angle_alpha 82.2290(10)
_cell_angle_beta 71.5970(10)
_cell_angle_gamma 81.0800(10)
_cell_formula_units_Z 2
_cell_length_a 10.7695(2)
_cell_length_b 12.4730(2)
_cell_length_c 14.8399(4)
_cell_measurement_temperature 123(2)
_cell_volume 1860.66(7)
_computing_cell_refinement 'Nonius collect'
_computing_data_collection 'Nonius collect'
_computing_data_reduction 'Nonius collect'
_computing_molecular_graphics X-Seed
_computing_publication_material ciftab
_computing_structure_refinement 'SHELXL-97 (Sheldrick, 1997)'
_computing_structure_solution 'SHELXS-97 (Sheldrick, 1990)'
_diffrn_ambient_temperature 123(2)
_diffrn_measured_fraction_theta_full 0.960
_diffrn_measured_fraction_theta_max 0.960
_diffrn_measurement_device_type 'Enraf Nonius Kappa CCD'
_diffrn_measurement_method 'phi and omega scans'
_diffrn_radiation_monochromator graphite
_diffrn_radiation_source 'fine-focus sealed tube'
_diffrn_radiation_type MoK\a
_diffrn_radiation_wavelength 0.71073
_diffrn_reflns_av_R_equivalents 0.0000
_diffrn_reflns_av_sigmaI/netI 0.0966
_diffrn_reflns_limit_h_max 14
_diffrn_reflns_limit_h_min 0
_diffrn_reflns_limit_k_max 16
_diffrn_reflns_limit_k_min -15
_diffrn_reflns_limit_l_max 19
_diffrn_reflns_limit_l_min -18
_diffrn_reflns_number 8882
_diffrn_reflns_theta_full 28.29
_diffrn_reflns_theta_max 28.29
_diffrn_reflns_theta_min 3.21
_exptl_absorpt_coefficient_mu 0.225
_exptl_crystal_colour colouless
_exptl_crystal_density_diffrn 1.338
_exptl_crystal_density_method 'not measured'
_exptl_crystal_description plates
_exptl_crystal_F_000 788
_exptl_crystal_size_max 0.40
_exptl_crystal_size_mid 0.30
_exptl_crystal_size_min 0.25
_refine_diff_density_max 0.436
_refine_diff_density_min -0.398
_refine_diff_density_rms 0.053
_refine_ls_extinction_method none
_refine_ls_goodness_of_fit_ref 0.978
_refine_ls_hydrogen_treatment mixed
_refine_ls_matrix_type full
_refine_ls_number_parameters 512
_refine_ls_number_reflns 8882
_refine_ls_number_restraints 0
_refine_ls_restrained_S_all 0.978
_refine_ls_R_factor_all 0.1148
_refine_ls_R_factor_gt 0.0505
_refine_ls_shift/su_max 0.000
_refine_ls_shift/su_mean 0.000
_refine_ls_structure_factor_coef Fsqd
_refine_ls_weighting_details 'calc w=1/[\s^2^(Fo^2^)+(0.0592P)^2^+0.0000P] where P=(Fo^2^+2Fc^2^)/3'
_refine_ls_weighting_scheme calc
_refine_ls_wR_factor_gt 0.1085
_refine_ls_wR_factor_ref 0.1260
_reflns_number_gt 5024
_reflns_number_total 8882
_reflns_threshold_expression >2sigma(I)
_cod_data_source_file b408814jsup1.cif
_cod_data_source_block 1_dichloromethane_solvate
_cod_original_sg_symbol_H-M P-1
_cod_database_code 7111406

loop_
_symmetry_equiv_pos_as_xyz
'x, y, z'
'-x, -y, -z'

loop_
_atom_site_label
_atom_site_type_symbol
_atom_site_fract_x
_atom_site_fract_y
_atom_site_fract_z
_atom_site_U_iso_or_equiv
_atom_site_adp_type
_atom_site_occupancy
_atom_site_symmetry_multiplicity
_atom_site_calc_flag
_atom_site_refinement_flags
O4 O 0.17833(12) 0.90417(9) 0.36731(9) 0.0233(3) Uani 1 1 d .
O5 O 0.08753(11) 0.87549(10) 0.06904(8) 0.0255(3) Uani 1 1 d .
O3 O 0.38418(11) 0.97426(9) 0.42154(9) 0.0252(3) Uani 1 1 d .
O2 O 0.41738(12) 0.74008(9) 0.41108(9) 0.0277(3) Uani 1 1 d .
O6 O 0.35568(11) 0.84330(9) -0.05588(9) 0.0255(3) Uani 1 1 d .
O1 O 0.31905(12) 0.72533(10) 0.11981(10) 0.0304(3) Uani 1 1 d .
C14 C 0.03224(17) 0.84763(13) 0.26742(12) 0.0208(4) Uani 1 1 d .
H14A H 0.1231 0.8398 0.2231 0.025 Uiso 1 1 calc R
H14B H 0.0297 0.7927 0.3226 0.025 Uiso 1 1 calc R
C12 C 0.08238(16) 0.98525(13) 0.35489(12) 0.0184(4) Uani 1 1 d .
C36 C -0.09646(17) 1.03772(14) 0.28925(13) 0.0241(4) Uani 1 1 d .
H36 H -0.1505 1.0224 0.2540 0.029 Uiso 1 1 calc R
C13 C 0.00359(16) 0.95983(13) 0.30284(12) 0.0188(4) Uani 1 1 d .
C11 C 0.05965(16) 1.08467(13) 0.39427(12) 0.0201(4) Uani 1 1 d .
C2 C 0.41609(17) 0.61641(13) 0.22647(13) 0.0216(4) Uani 1 1 d .
C20 C 0.57795(17) 0.77630(14) -0.07684(12) 0.0226(4) Uani 1 1 d .
C1 C 0.42458(17) 0.65432(13) 0.13148(13) 0.0221(4) Uani 1 1 d .
C37 C -0.17811(17) 0.78129(13) 0.26910(13) 0.0244(4) Uani 1 1 d .
H37 H -0.2007 0.7721 0.3367 0.029 Uiso 1 1 calc R
C22 C 0.53176(17) 0.62028(13) 0.05491(13) 0.0222(4) Uani 1 1 d .
C15 C -0.06020(17) 0.82174(13) 0.21720(12) 0.0201(4) Uani 1 1 d .
C9 C 0.27309(17) 1.14812(14) 0.39477(12) 0.0217(4) Uani 1 1 d .
C16 C -0.02983(16) 0.83378(13) 0.11799(13) 0.0214(4) Uani 1 1 d .
C41 C 0.52178(19) 0.97012(15) -0.11361(12) 0.0274(4) Uani 1 1 d .
H41 H 0.4571 1.0303 -0.1175 0.033 Uiso 1 1 calc R
C33 C 0.27621(19) 1.25489(14) 0.35399(14) 0.0296(5) Uani 1 1 d .
H33 H 0.1959 1.3020 0.3628 0.036 Uiso 1 1 calc R
C25 C 0.51867(17) 0.54304(13) 0.24357(14) 0.0244(4) Uani 1 1 d .
H25 H 0.5151 0.5164 0.3073 0.029 Uiso 1 1 calc R
C40 C -0.11413(17) 0.80619(14) 0.07303(14) 0.0247(4) Uani 1 1 d .
H40 H -0.0919 0.8144 0.0054 0.030 Uiso 1 1 calc R
C19 C 0.48530(17) 0.86625(14) -0.08227(12) 0.0220(4) Uani 1 1 d .
C34 C -0.04201(18) 1.16038(14) 0.37836(14) 0.0277(4) Uani 1 1 d .
H34 H -0.0585 1.2289 0.4039 0.033 Uiso 1 1 calc R
C21 C 0.54002(18) 0.66142(13) -0.04716(12) 0.0241(4) Uani 1 1 d .
H21A H 0.4534 0.6593 -0.0565 0.029 Uiso 1 1 calc R
H21B H 0.6055 0.6111 -0.0898 0.029 Uiso 1 1 calc R
C3 C 0.29406(18) 0.65671(14) 0.30355(13) 0.0243(4) Uani 1 1 d .
H3A H 0.2887 0.7370 0.3009 0.029 Uiso 1 1 calc R
H3B H 0.2158 0.6400 0.2892 0.029 Uiso 1 1 calc R
C10 C 0.14206(17) 1.10916(14) 0.45345(12) 0.0225(4) Uani 1 1 d .
H10A H 0.1592 1.0424 0.4943 0.027 Uiso 1 1 calc R
H10B H 0.0907 1.1657 0.4960 0.027 Uiso 1 1 calc R
C5 C 0.35289(18) 0.65142(14) 0.45685(13) 0.0243(4) Uani 1 1 d .
C8 C 0.39204(18) 1.08050(14) 0.37976(12) 0.0226(4) Uani 1 1 d .
C30 C 0.51132(18) 1.11907(15) 0.32697(13) 0.0281(4) Uani 1 1 d .
H30 H 0.5921 1.0725 0.3179 0.034 Uiso 1 1 calc R
C18 C 0.25648(17) 0.93021(14) -0.06720(13) 0.0260(4) Uani 1 1 d .
H18A H 0.2751 0.9589 -0.1351 0.031 Uiso 1 1 calc R
H18B H 0.2546 0.9904 -0.0294 0.031 Uiso 1 1 calc R
C4 C 0.28747(18) 0.60958(14) 0.40369(13) 0.0242(4) Uani 1 1 d .
C23 C 0.63218(18) 0.54624(14) 0.07600(14) 0.0267(4) Uani 1 1 d .
H23 H 0.7062 0.5215 0.0254 0.032 Uiso 1 1 calc R
C29 C 0.35115(19) 0.60541(15) 0.54723(14) 0.0301(5) Uani 1 1 d .
H29 H 0.3980 0.6335 0.5816 0.036 Uiso 1 1 calc R
C7 C 0.50497(17) 0.90258(14) 0.41038(14) 0.0281(4) Uani 1 1 d .
H7A H 0.5655 0.9339 0.4350 0.034 Uiso 1 1 calc R
H7B H 0.5488 0.8924 0.3421 0.034 Uiso 1 1 calc R
C39 C -0.23130(18) 0.76651(14) 0.12760(14) 0.0279(4) Uani 1 1 d .
H39 H -0.2895 0.7479 0.0971 0.034 Uiso 1 1 calc R
C31 C 0.5098(2) 1.22727(16) 0.28771(13) 0.0312(5) Uani 1 1 d .
H31 H 0.5903 1.2545 0.2516 0.037 Uiso 1 1 calc R
C17 C 0.12699(18) 0.88480(15) -0.03290(12) 0.0262(4) Uani 1 1 d .
H17A H 0.0603 0.9340 -0.0566 0.031 Uiso 1 1 calc R
H17B H 0.1363 0.8124 -0.0563 0.031 Uiso 1 1 calc R
C42 C 0.6538(2) 0.98482(16) -0.13915(13) 0.0314(5) Uani 1 1 d .
H42 H 0.6799 1.0556 -0.1604 0.038 Uiso 1 1 calc R
C35 C -0.11971(18) 1.13838(15) 0.32624(14) 0.0299(5) Uani 1 1 d .
H35 H -0.1884 1.1914 0.3157 0.036 Uiso 1 1 calc R
C38 C -0.26340(17) 0.75405(14) 0.22555(14) 0.0277(4) Uani 1 1 d .
H38 H -0.3435 0.7270 0.2628 0.033 Uiso 1 1 calc R
C44 C 0.70961(18) 0.79448(16) -0.10316(13) 0.0285(5) Uani 1 1 d .
H44 H 0.7749 0.7346 -0.0998 0.034 Uiso 1 1 calc R
C6 C 0.47168(19) 0.79557(14) 0.46532(14) 0.0281(4) Uani 1 1 d .
H6A H 0.5519 0.7516 0.4752 0.034 Uiso 1 1 calc R
H6B H 0.4069 0.8076 0.5285 0.034 Uiso 1 1 calc R
C26 C 0.2156(2) 0.52323(15) 0.44709(14) 0.0335(5) Uani 1 1 d .
H26 H 0.1684 0.4946 0.4133 0.040 Uiso 1 1 calc R
C32 C 0.3935(2) 1.29473(16) 0.30059(14) 0.0338(5) Uani 1 1 d .
H32 H 0.3932 1.3681 0.2732 0.041 Uiso 1 1 calc R
C28 C 0.2803(2) 0.51776(16) 0.58748(15) 0.0386(5) Uani 1 1 d .
H28 H 0.2797 0.4853 0.6493 0.046 Uiso 1 1 calc R
C24 C 0.62618(18) 0.50805(14) 0.16924(14) 0.0273(4) Uani 1 1 d .
H24 H 0.6958 0.4579 0.1821 0.033 Uiso 1 1 calc R
C27 C 0.2111(2) 0.47766(17) 0.53858(15) 0.0414(5) Uani 1 1 d .
H27 H 0.1605 0.4192 0.5672 0.050 Uiso 1 1 calc R
C43 C 0.7477(2) 0.89728(17) -0.13395(13) 0.0334(5) Uani 1 1 d .
H43 H 0.8381 0.9077 -0.1515 0.040 Uiso 1 1 calc R
Cl5 Cl -0.0410(3) 0.3726(2) 0.2003(3) 0.0386(7) Uiso 0.20 1 d P
C1G C -0.0213(4) 0.5154(3) 0.1648(3) 0.1208(14) Uani 1 1 d .
Cl4 Cl -0.0373(3) 0.3699(3) 0.1433(4) 0.0465(8) Uiso 0.20 1 d P
Cl2 Cl -0.0048(4) 0.4389(5) 0.0713(3) 0.0416(11) Uiso 0.15 1 d P
Cl11 Cl 0.1169(3) 0.5610(3) 0.1437(2) 0.0474(10) Uiso 0.25 1 d P
Cl7 Cl 0.0784(7) 0.4514(6) 0.2336(5) 0.083(3) Uiso 0.15 1 d P
Cl9 Cl 0.1222(7) 0.5082(6) 0.1918(6) 0.046(2) Uiso 0.15 1 d P
Cl1 Cl 0.0003(7) 0.5039(8) 0.0617(6) 0.071(2) Uiso 0.10 1 d P
Cl3 Cl -0.0207(2) 0.3961(2) 0.0984(2) 0.0371(5) Uiso 0.30 1 d P
Cl8 Cl 0.1030(5) 0.4803(4) 0.2187(3) 0.0534(11) Uiso 0.25 1 d P
Cl10 Cl 0.1174(5) 0.5348(5) 0.1703(4) 0.0430(14) Uiso 0.20 1 d P
Cl6 Cl -0.0142(13) 0.3897(10) 0.2279(9) 0.046(3) Uiso 0.05 1 d P
H1O H 0.331(2) 0.7568(18) 0.0568(18) 0.054(7) Uiso 1 1 d .
H4O H 0.232(2) 0.9266(17) 0.3904(16) 0.049(7) Uiso 1 1 d .

loop_
_atom_site_aniso_label
_atom_site_aniso_U_11
_atom_site_aniso_U_22
_atom_site_aniso_U_33
_atom_site_aniso_U_23
_atom_site_aniso_U_13
_atom_site_aniso_U_12
O4 0.0227(7) 0.0239(7) 0.0277(8) -0.0051(5) -0.0143(6) 0.0003(6)
O5 0.0238(7) 0.0367(7) 0.0175(7) 0.0007(5) -0.0065(5) -0.0102(6)
O3 0.0215(7) 0.0226(6) 0.0319(8) -0.0021(5) -0.0084(6) -0.0039(5)
O2 0.0376(8) 0.0260(7) 0.0238(7) -0.0005(5) -0.0136(6) -0.0088(6)
O6 0.0212(7) 0.0250(7) 0.0291(8) 0.0023(5) -0.0065(6) -0.0058(6)
O1 0.0317(8) 0.0335(7) 0.0205(8) 0.0005(6) -0.0072(6) 0.0087(6)
C14 0.0199(9) 0.0242(9) 0.0189(10) -0.0001(7) -0.0069(8) -0.0038(8)
C12 0.0153(9) 0.0207(9) 0.0161(9) 0.0027(7) -0.0023(7) -0.0023(7)
C36 0.0210(10) 0.0293(10) 0.0234(11) 0.0000(8) -0.0091(8) -0.0044(8)
C13 0.0166(9) 0.0249(9) 0.0137(9) 0.0003(7) -0.0022(7) -0.0056(8)
C11 0.0172(9) 0.0215(9) 0.0201(10) -0.0005(7) -0.0028(7) -0.0051(8)
C2 0.0286(10) 0.0144(8) 0.0248(11) -0.0017(7) -0.0103(8) -0.0066(8)
C20 0.0234(10) 0.0313(10) 0.0138(10) -0.0043(7) -0.0039(8) -0.0075(8)
C1 0.0259(10) 0.0164(9) 0.0273(11) -0.0023(7) -0.0122(8) -0.0027(8)
C37 0.0248(10) 0.0225(9) 0.0235(11) -0.0013(8) -0.0034(8) -0.0045(8)
C22 0.0235(10) 0.0185(9) 0.0265(11) -0.0050(8) -0.0079(8) -0.0052(8)
C15 0.0219(10) 0.0175(9) 0.0208(10) -0.0004(7) -0.0075(8) -0.0016(7)
C9 0.0265(10) 0.0242(9) 0.0182(10) -0.0042(7) -0.0078(8) -0.0096(8)
C16 0.0191(10) 0.0206(9) 0.0248(11) -0.0015(7) -0.0066(8) -0.0036(8)
C41 0.0336(11) 0.0296(10) 0.0194(11) -0.0011(8) -0.0064(9) -0.0090(9)
C33 0.0366(12) 0.0252(10) 0.0319(12) -0.0019(8) -0.0156(9) -0.0075(9)
C25 0.0274(11) 0.0190(9) 0.0306(11) 0.0027(8) -0.0136(9) -0.0080(8)
C40 0.0269(10) 0.0247(10) 0.0260(11) -0.0031(8) -0.0121(8) -0.0043(8)
C19 0.0218(10) 0.0297(10) 0.0156(10) -0.0036(8) -0.0037(8) -0.0089(8)
C34 0.0279(11) 0.0215(10) 0.0330(12) -0.0061(8) -0.0074(9) -0.0017(8)
C21 0.0244(10) 0.0245(9) 0.0234(11) -0.0068(8) -0.0052(8) -0.0033(8)
C3 0.0311(11) 0.0214(9) 0.0234(11) -0.0039(7) -0.0128(8) -0.0015(8)
C10 0.0260(10) 0.0220(9) 0.0195(10) -0.0046(7) -0.0045(8) -0.0056(8)
C5 0.0278(10) 0.0218(9) 0.0227(11) -0.0017(8) -0.0080(8) -0.0006(8)
C8 0.0275(10) 0.0249(10) 0.0177(10) -0.0037(7) -0.0054(8) -0.0114(8)
C30 0.0284(11) 0.0378(11) 0.0202(10) -0.0085(8) -0.0040(8) -0.0120(9)
C18 0.0283(11) 0.0286(10) 0.0212(11) 0.0030(8) -0.0092(8) -0.0043(8)
C4 0.0291(11) 0.0204(9) 0.0229(11) -0.0020(7) -0.0091(8) 0.0007(8)
C23 0.0233(10) 0.0218(9) 0.0349(12) -0.0043(8) -0.0066(9) -0.0052(8)
C29 0.0363(12) 0.0316(11) 0.0242(11) -0.0015(8) -0.0140(9) 0.0002(9)
C7 0.0214(10) 0.0335(11) 0.0322(12) -0.0099(9) -0.0099(9) -0.0016(9)
C39 0.0275(11) 0.0255(10) 0.0368(13) -0.0070(8) -0.0154(9) -0.0055(8)
C31 0.0388(12) 0.0421(12) 0.0175(10) 0.0003(9) -0.0065(9) -0.0259(10)
C17 0.0282(11) 0.0330(10) 0.0178(10) 0.0000(8) -0.0083(8) -0.0042(9)
C42 0.0416(13) 0.0373(11) 0.0187(11) 0.0027(8) -0.0072(9) -0.0231(10)
C35 0.0249(11) 0.0276(10) 0.0374(13) -0.0020(9) -0.0135(9) 0.0037(8)
C38 0.0216(10) 0.0253(10) 0.0366(12) -0.0052(8) -0.0055(9) -0.0091(8)
C44 0.0242(10) 0.0406(11) 0.0207(11) -0.0031(8) -0.0055(8) -0.0063(9)
C6 0.0302(11) 0.0295(10) 0.0299(11) -0.0070(8) -0.0160(9) -0.0012(9)
C26 0.0421(13) 0.0285(10) 0.0340(13) 0.0005(9) -0.0164(10) -0.0085(9)
C32 0.0483(14) 0.0298(11) 0.0297(12) 0.0047(9) -0.0161(10) -0.0211(10)
C28 0.0507(14) 0.0393(12) 0.0246(12) 0.0094(9) -0.0142(10) -0.0066(11)
C24 0.0232(10) 0.0208(9) 0.0407(13) 0.0008(9) -0.0143(9) -0.0040(8)
C27 0.0526(14) 0.0367(12) 0.0349(13) 0.0102(10) -0.0141(11) -0.0151(11)
C43 0.0279(11) 0.0509(13) 0.0237(11) 0.0018(9) -0.0055(9) -0.0204(10)
C1G 0.113(3) 0.105(3) 0.161(4) -0.055(3) -0.071(3) 0.039(2)

loop_
_atom_type_symbol
_atom_type_description
_atom_type_scat_dispersion_real
_atom_type_scat_dispersion_imag
_atom_type_scat_source
C C 0.0033 0.0016 'International Tables Vol C Tables 4.2.6.8 and 6.1.1.4'
H H 0.0000 0.0000 'International Tables Vol C Tables 4.2.6.8 and 6.1.1.4'
O O 0.0106 0.0060 'International Tables Vol C Tables 4.2.6.8 and 6.1.1.4'
Cl Cl 0.1484 0.1585 'International Tables Vol C Tables 4.2.6.8 and 6.1.1.4'

loop_
_geom_angle_atom_site_label_1
_geom_angle_atom_site_label_2
_geom_angle_atom_site_label_3
_geom_angle
_geom_angle_site_symmetry_1
_geom_angle_site_symmetry_3
C16 O5 C17 118.16(12) . .
C8 O3 C7 117.82(13) . .
C5 O2 C6 117.40(13) . .
C19 O6 C18 117.98(12) . .
C15 C14 C13 115.73(14) . .
O4 C12 C11 122.80(15) . .
O4 C12 C13 115.22(14) . .
C11 C12 C13 121.92(16) . .
C13 C36 C35 121.27(16) . .
C36 C13 C12 117.97(15) . .
C36 C13 C14 124.30(15) . .
C12 C13 C14 117.72(15) . .
C34 C11 C12 117.85(15) . .
C34 C11 C10 120.83(15) . .
C12 C11 C10 121.31(16) . .
C25 C2 C1 118.03(17) . .
C25 C2 C3 124.21(16) . .
C1 C2 C3 117.75(16) . .
C19 C20 C44 117.37(15) . .
C19 C20 C21 122.27(15) . .
C44 C20 C21 120.31(17) . .
O1 C1 C22 122.87(16) . .
O1 C1 C2 114.87(16) . .
C22 C1 C2 122.24(17) . .
C38 C37 C15 122.16(17) . .
C23 C22 C1 117.43(17) . .
C23 C22 C21 120.68(16) . .
C1 C22 C21 121.89(16) . .
C37 C15 C16 117.42(15) . .
C37 C15 C14 120.53(15) . .
C16 C15 C14 122.02(14) . .
C33 C9 C8 117.90(16) . .
C33 C9 C10 119.57(16) . .
C8 C9 C10 122.53(15) . .
O5 C16 C40 123.22(16) . .
O5 C16 C15 115.62(14) . .
C40 C16 C15 121.16(15) . .
C42 C41 C19 119.08(18) . .
C9 C33 C32 121.78(19) . .
C24 C25 C2 121.03(18) . .
C16 C40 C39 119.58(17) . .
C41 C19 O6 123.28(16) . .
C41 C19 C20 121.78(16) . .
O6 C19 C20 114.94(14) . .
C35 C34 C11 121.51(16) . .
C22 C21 C20 114.68(14) . .
C4 C3 C2 115.45(15) . .
C11 C10 C9 114.04(14) . .
O2 C5 C29 124.24(16) . .
O2 C5 C4 114.40(15) . .
C29 C5 C4 121.36(16) . .
O3 C8 C9 115.92(14) . .
O3 C8 C30 122.77(17) . .
C9 C8 C30 121.30(16) . .
C31 C30 C8 118.81(18) . .
O6 C18 C17 107.35(13) . .
C26 C4 C5 117.45(17) . .
C26 C4 C3 121.16(16) . .
C5 C4 C3 121.39(15) . .
C24 C23 C22 121.34(18) . .
C5 C29 C28 119.45(18) . .
O3 C7 C6 107.79(14) . .
C38 C39 C40 120.30(16) . .
C32 C31 C30 120.77(17) . .
O5 C17 C18 107.18(14) . .
C43 C42 C41 120.39(17) . .
C34 C35 C36 119.45(18) . .
C39 C38 C37 119.39(16) . .
C43 C44 C20 121.68(19) . .
O2 C6 C7 107.57(14) . .
C27 C26 C4 121.67(18) . .
C31 C32 C33 119.43(17) . .
C27 C28 C29 120.50(19) . .
C25 C24 C23 119.93(18) . .
C28 C27 C26 119.50(17) . .
C42 C43 C44 119.69(17) . .
Cl1 C1G Cl10 104.8(5) . .
Cl1 C1G Cl11 93.0(4) . .
Cl10 C1G Cl11 17.3(2) . .
Cl1 C1G Cl9 112.8(5) . .
Cl10 C1G Cl9 14.7(4) . .
Cl11 C1G Cl9 31.9(3) . .
Cl1 C1G Cl6 110.7(6) . .
Cl10 C1G Cl6 91.9(6) . .
Cl11 C1G Cl6 108.1(5) . .
Cl9 C1G Cl6 77.6(6) . .
Cl1 C1G Cl2 27.8(3) . .
Cl10 C1G Cl2 111.4(3) . .
Cl11 C1G Cl2 106.4(3) . .
Cl9 C1G Cl2 112.2(4) . .
Cl6 C1G Cl2 83.3(5) . .
Cl1 C1G Cl8 122.7(4) . .
Cl10 C1G Cl8 31.5(3) . .
Cl11 C1G Cl8 48.7(2) . .
Cl9 C1G Cl8 16.9(3) . .
Cl6 C1G Cl8 62.1(5) . .
Cl2 C1G Cl8 113.9(3) . .
Cl1 C1G Cl7 126.4(5) . .
Cl10 C1G Cl7 46.8(3) . .
Cl11 C1G Cl7 64.0(3) . .
Cl9 C1G Cl7 32.1(4) . .
Cl6 C1G Cl7 46.9(5) . .
Cl2 C1G Cl7 110.0(4) . .
Cl8 C1G Cl7 15.5(3) . .
Cl1 C1G Cl5 93.4(4) . .
Cl10 C1G Cl5 108.0(3) . .
Cl11 C1G Cl5 122.0(3) . .
Cl9 C1G Cl5 94.7(3) . .
Cl6 C1G Cl5 20.8(4) . .
Cl2 C1G Cl5 65.6(3) . .
Cl8 C1G Cl5 80.7(3) . .
Cl7 C1G Cl5 66.3(3) . .
Cl1 C1G Cl3 47.2(3) . .
Cl10 C1G Cl3 115.6(3) . .
Cl11 C1G Cl3 116.5(3) . .
Cl9 C1G Cl3 111.1(3) . .
Cl6 C1G Cl3 64.7(5) . .
Cl2 C1G Cl3 19.54(16) . .
Cl8 C1G Cl3 106.9(3) . .
Cl7 C1G Cl3 98.5(3) . .
Cl5 C1G Cl3 46.15(16) . .
Cl1 C1G Cl4 67.8(4) . .
Cl10 C1G Cl4 116.1(3) . .
Cl11 C1G Cl4 123.6(3) . .
Cl9 C1G Cl4 106.6(3) . .
Cl6 C1G Cl4 45.2(5) . .
Cl2 C1G Cl4 40.1(2) . .
Cl8 C1G Cl4 97.1(3) . .
Cl7 C1G Cl4 85.2(3) . .
Cl5 C1G Cl4 25.73(13) . .
Cl3 C1G Cl4 20.58(12) . .
C1G Cl2 Cl1 126.6(6) . 2_565
C1G Cl2 Cl2 108.7(4) . 2_565
Cl1 Cl2 Cl2 18.1(3) 2_565 2_565
C1G Cl1 Cl1 171.3(8) . 2_565
C1G Cl1 Cl2 153.7(8) . 2_565
Cl1 Cl1 Cl2 24.0(3) 2_565 2_565

loop_
_geom_bond_atom_site_label_1
_geom_bond_atom_site_label_2
_geom_bond_distance
_geom_bond_site_symmetry_2
O4 C12 1.368(2) .
O5 C16 1.3849(19) .
O5 C17 1.430(2) .
O3 C8 1.388(2) .
O3 C7 1.436(2) .
O2 C5 1.3799(19) .
O2 C6 1.429(2) .
O6 C19 1.3900(19) .
O6 C18 1.432(2) .
O1 C1 1.370(2) .
C14 C15 1.511(2) .
C14 C13 1.514(2) .
C12 C11 1.397(2) .
C12 C13 1.407(2) .
C36 C13 1.380(2) .
C36 C35 1.394(2) .
C11 C34 1.389(2) .
C11 C10 1.517(2) .
C2 C25 1.387(2) .
C2 C1 1.404(2) .
C2 C3 1.513(2) .
C20 C19 1.393(2) .
C20 C44 1.393(2) .
C20 C21 1.520(2) .
C1 C22 1.398(3) .
C37 C38 1.381(2) .
C37 C15 1.392(2) .
C22 C23 1.395(2) .
C22 C21 1.511(2) .
C15 C16 1.396(2) .
C9 C33 1.387(2) .
C9 C8 1.392(2) .
C9 C10 1.519(2) .
C16 C40 1.389(2) .
C41 C42 1.386(3) .
C41 C19 1.389(2) .
C33 C32 1.388(3) .
C25 C24 1.384(3) .
C40 C39 1.390(2) .
C34 C35 1.382(3) .
C3 C4 1.506(2) .
C5 C29 1.381(3) .
C5 C4 1.403(2) .
C8 C30 1.396(2) .
C30 C31 1.396(3) .
C18 C17 1.498(2) .
C4 C26 1.389(2) .
C23 C24 1.386(3) .
C29 C28 1.388(3) .
C7 C6 1.498(2) .
C39 C38 1.377(3) .
C31 C32 1.370(3) .
C42 C43 1.380(3) .
C44 C43 1.381(3) .
C26 C27 1.388(3) .
C28 C27 1.374(3) .
Cl5 C1G 1.814(5) .
C1G Cl1 1.498(8) .
C1G Cl10 1.578(7) .
C1G Cl11 1.598(5) .
C1G Cl9 1.702(8) .
C1G Cl6 1.719(12) .
C1G Cl2 1.737(6) .
C1G Cl8 1.739(6) .
C1G Cl7 1.743(8) .
C1G Cl3 1.892(4) .
C1G Cl4 1.928(5) .
Cl2 Cl1 1.994(10) 2_565
Cl2 Cl2 2.420(12) 2_565
Cl1 Cl1 1.848(16) 2_565
Cl1 Cl2 1.994(10) 2_565

loop_
_geom_torsion_atom_site_label_1
_geom_torsion_atom_site_label_2
_geom_torsion_atom_site_label_3
_geom_torsion_atom_site_label_4
_geom_torsion
_geom_torsion_site_symmetry_4
C35 C36 C13 C12 -0.4(2) .
C35 C36 C13 C14 178.11(16) .
O4 C12 C13 C36 178.94(14) .
C11 C12 C13 C36 1.6(2) .
O4 C12 C13 C14 0.4(2) .
C11 C12 C13 C14 -176.98(15) .
C15 C14 C13 C36 -2.1(2) .
C15 C14 C13 C12 176.39(14) .
O4 C12 C11 C34 -178.91(15) .
C13 C12 C11 C34 -1.8(2) .
O4 C12 C11 C10 0.5(2) .
C13 C12 C11 C10 177.59(14) .
C25 C2 C1 O1 179.13(13) .
C3 C2 C1 O1 0.3(2) .
C25 C2 C1 C22 0.2(2) .
C3 C2 C1 C22 -178.60(14) .
O1 C1 C22 C23 -178.92(14) .
C2 C1 C22 C23 -0.1(2) .
O1 C1 C22 C21 1.1(2) .
C2 C1 C22 C21 179.93(14) .
C38 C37 C15 C16 -0.3(3) .
C38 C37 C15 C14 -178.28(16) .
C13 C14 C15 C37 -85.50(19) .
C13 C14 C15 C16 96.56(19) .
C17 O5 C16 C40 -3.6(2) .
C17 O5 C16 C15 177.07(15) .
C37 C15 C16 O5 179.24(15) .
C14 C15 C16 O5 -2.8(2) .
C37 C15 C16 C40 -0.1(3) .
C14 C15 C16 C40 177.88(16) .
C8 C9 C33 C32 -0.7(3) .
C10 C9 C33 C32 179.33(16) .
C1 C2 C25 C24 -0.1(2) .
C3 C2 C25 C24 178.66(15) .
O5 C16 C40 C39 -178.90(16) .
C15 C16 C40 C39 0.4(3) .
C42 C41 C19 O6 -179.46(16) .
C42 C41 C19 C20 -0.7(3) .
C18 O6 C19 C41 3.9(2) .
C18 O6 C19 C20 -174.92(14) .
C44 C20 C19 C41 0.7(2) .
C21 C20 C19 C41 -177.03(16) .
C44 C20 C19 O6 179.54(15) .
C21 C20 C19 O6 1.8(2) .
C12 C11 C34 C35 0.7(3) .
C10 C11 C34 C35 -178.65(16) .
C23 C22 C21 C20 -103.25(18) .
C1 C22 C21 C20 76.7(2) .
C19 C20 C21 C22 -101.2(2) .
C44 C20 C21 C22 81.1(2) .
C25 C2 C3 C4 -1.4(2) .
C1 C2 C3 C4 177.39(14) .
C34 C11 C10 C9 -98.57(19) .
C12 C11 C10 C9 82.08(19) .
C33 C9 C10 C11 77.6(2) .
C8 C9 C10 C11 -102.40(19) .
C6 O2 C5 C29 -8.1(3) .
C6 O2 C5 C4 172.12(16) .
C7 O3 C8 C9 -178.11(14) .
C7 O3 C8 C30 0.9(2) .
C33 C9 C8 O3 -179.75(15) .
C10 C9 C8 O3 0.2(2) .
C33 C9 C8 C30 1.2(2) .
C10 C9 C8 C30 -178.79(16) .
O3 C8 C30 C31 -179.85(15) .
C9 C8 C30 C31 -0.9(3) .
C19 O6 C18 C17 -179.34(14) .
O2 C5 C4 C26 -177.24(16) .
C29 C5 C4 C26 2.9(3) .
O2 C5 C4 C3 2.4(3) .
C29 C5 C4 C3 -177.39(17) .
C2 C3 C4 C26 -98.3(2) .
C2 C3 C4 C5 82.0(2) .
C1 C22 C23 C24 -0.2(2) .
C21 C22 C23 C24 179.80(14) .
O2 C5 C29 C28 178.45(18) .
C4 C5 C29 C28 -1.8(3) .
C8 O3 C7 C6 177.20(14) .
C16 C40 C39 C38 -0.3(3) .
C8 C30 C31 C32 0.0(3) .
C16 O5 C17 C18 -179.27(14) .
O6 C18 C17 O5 76.93(17) .
C19 C41 C42 C43 0.3(3) .
C11 C34 C35 C36 0.5(3) .
C13 C36 C35 C34 -0.6(3) .
C40 C39 C38 C37 0.0(3) .
C15 C37 C38 C39 0.3(3) .
C19 C20 C44 C43 -0.3(3) .
C21 C20 C44 C43 177.48(17) .
C5 O2 C6 C7 -165.88(15) .
O3 C7 C6 O2 76.22(18) .
C5 C4 C26 C27 -1.7(3) .
C3 C4 C26 C27 178.64(19) .
C30 C31 C32 C33 0.5(3) .
C9 C33 C32 C31 -0.2(3) .
C5 C29 C28 C27 -0.8(3) .
C2 C25 C24 C23 -0.2(2) .
C22 C23 C24 C25 0.3(2) .
C29 C28 C27 C26 2.0(3) .
C4 C26 C27 C28 -0.7(3) .
C41 C42 C43 C44 0.0(3) .
C20 C44 C43 C42 -0.1(3) .
Cl1 C1G Cl2 Cl1 -10.0(9) 2_565
Cl10 C1G Cl2 Cl1 -91.2(5) 2_565
Cl11 C1G Cl2 Cl1 -73.7(4) 2_565
Cl9 C1G Cl2 Cl1 -107.1(5) 2_565
Cl6 C1G Cl2 Cl1 179.3(6) 2_565
Cl8 C1G Cl2 Cl1 -125.3(4) 2_565
Cl7 C1G Cl2 Cl1 -141.5(4) 2_565
Cl5 C1G Cl2 Cl1 168.0(4) 2_565
Cl3 C1G Cl2 Cl1 162.3(7) 2_565
Cl4 C1G Cl2 Cl1 163.2(4) 2_565
Cl1 C1G Cl2 Cl2 -7.0(6) 2_565
Cl10 C1G Cl2 Cl2 -88.2(4) 2_565
Cl11 C1G Cl2 Cl2 -70.7(3) 2_565
Cl9 C1G Cl2 Cl2 -104.0(4) 2_565
Cl6 C1G Cl2 Cl2 -177.6(5) 2_565
Cl8 C1G Cl2 Cl2 -122.3(4) 2_565
Cl7 C1G Cl2 Cl2 -138.5(4) 2_565
Cl5 C1G Cl2 Cl2 171.0(3) 2_565
Cl3 C1G Cl2 Cl2 165.3(7) 2_565
Cl4 C1G Cl2 Cl2 166.3(4) 2_565
Cl10 C1G Cl1 Cl1 -156(6) 2_565
Cl11 C1G Cl1 Cl1 -143(6) 2_565
Cl9 C1G Cl1 Cl1 -169(6) 2_565
Cl6 C1G Cl1 Cl1 106(6) 2_565
Cl2 C1G Cl1 Cl1 96(7) 2_565
Cl8 C1G Cl1 Cl1 175(6) 2_565
Cl7 C1G Cl1 Cl1 157(6) 2_565
Cl5 C1G Cl1 Cl1 94(6) 2_565
Cl3 C1G Cl1 Cl1 92(6) 2_565
Cl4 C1G Cl1 Cl1 91(6) 2_565
Cl10 C1G Cl1 Cl2 -90.5(12) 2_565
Cl11 C1G Cl1 Cl2 -77.8(12) 2_565
Cl9 C1G Cl1 Cl2 -103.7(11) 2_565
Cl6 C1G Cl1 Cl2 171.6(12) 2_565
Cl2 C1G Cl1 Cl2 161.6(17) 2_565
Cl8 C1G Cl1 Cl2 -119.0(10) 2_565
Cl7 C1G Cl1 Cl2 -137.4(10) 2_565
Cl5 C1G Cl1 Cl2 159.8(11) 2_565
Cl3 C1G Cl1 Cl2 158.1(14) 2_565
Cl4 C1G Cl1 Cl2 157.0(12) 2_565
